data_7056602
loop_
_publ_author_name
'Ramaiah, Danaboyina'
'Viji, Mambattakkara'
'Tyagi, Nidhi'
'Naithani, Neeraj'

_publ_section_title
;
 Aryl Appended Neutral and Cationic Half-sandwich Ruthenium(II)-NHC
 Complexes: Synthesis, Characterisation and Catalytic Applications
;
_journal_name_full 'New J. Chem.'
_journal_paper_doi 10.1039/C7NJ02822A
_journal_year 2017
_chemical_formula_moiety
;
C44 H50 Cl4 N4 Ru2, 6(C H Cl3)
;
_chemical_formula_sum 'C50 H56 Br0 Cl22 N4 O0 Ru2'
_chemical_formula_weight 1695.02
_chemical_name_systematic
;
 ?
;
_space_group_crystal_system triclinic
_space_group_IT_number 2
_space_group_name_Hall '-P 1'
_space_group_name_H-M_alt 'P -1'
_symmetry_space_group_name_Hall '-P 1'
_symmetry_space_group_name_H-M 'P -1'
_atom_sites_solution_hydrogens geom
_audit_creation_method SHELXL-2013
_audit_update_record
;
2014-12-26 deposited with the CCDC.
2017-09-14 downloaded from the CCDC.
;
_cell_angle_alpha 81.89(3)
_cell_angle_beta 84.71(2)
_cell_angle_gamma 87.42(2)
_cell_formula_units_Z 1
_cell_length_a 8.201(6)
_cell_length_b 9.946(7)
_cell_length_c 21.325(15)
_cell_measurement_reflns_used 2752
_cell_measurement_temperature 150(2)
_cell_measurement_theta_max 27.4
_cell_measurement_theta_min 3.0
_cell_volume 1714(2)
_computing_cell_refinement
;
CrystalClear-SM Expert 2.0 r14k (Rigaku, 2012)
;
_computing_data_collection
;
CrystalClear-SM Expert 2.0 r14k (Rigaku, 2012)
;
_computing_data_reduction
;
CrystalClear-SM Expert 2.0 r14k (Rigaku, 2012)
;
_computing_structure_refinement 'SHELXL-2013 (Sheldrick, 2013)'
_computing_structure_solution 'SHELXL-2013 (Sheldrick, 2013)'
_diffrn_ambient_temperature 150(2)
_diffrn_measured_fraction_theta_full 0.968
_diffrn_measured_fraction_theta_max 0.951
_diffrn_measurement_device_type
;
Rigaku Saturn724+ (4x4 bin mode)
;
_diffrn_measurement_method
;
profile data from \w-scans
;
_diffrn_radiation_type MoK\a
_diffrn_radiation_wavelength 0.71073
_diffrn_reflns_av_R_equivalents 0.0560
_diffrn_reflns_av_unetI/netI 0.0979
_diffrn_reflns_Laue_measured_fraction_full 0.968
_diffrn_reflns_Laue_measured_fraction_max 0.951
_diffrn_reflns_limit_h_max 10
_diffrn_reflns_limit_h_min -10
_diffrn_reflns_limit_k_max 12
_diffrn_reflns_limit_k_min -12
_diffrn_reflns_limit_l_max 27
_diffrn_reflns_limit_l_min -20
_diffrn_reflns_number 14356
_diffrn_reflns_point_group_measured_fraction_full 0.968
_diffrn_reflns_point_group_measured_fraction_max 0.951
_diffrn_reflns_theta_full 25.242
_diffrn_reflns_theta_max 27.320
_diffrn_reflns_theta_min 3.023
_exptl_absorpt_coefficient_mu 1.335
_exptl_absorpt_correction_T_max 1.000
_exptl_absorpt_correction_T_min 0.765
_exptl_absorpt_correction_type empirical
_exptl_absorpt_process_details
;
R. H. Blessing Acta Crystallogr., Sect. A, 1995, 51, 33-38
;
_exptl_crystal_colour Orange
_exptl_crystal_density_diffrn 1.642
_exptl_crystal_description Block
_exptl_crystal_F_000 846
_exptl_crystal_size_max 0.400
_exptl_crystal_size_mid 0.200
_exptl_crystal_size_min 0.100
_refine_diff_density_max 1.962
_refine_diff_density_min -0.823
_refine_diff_density_rms 0.182
_refine_ls_extinction_method none
_refine_ls_goodness_of_fit_ref 1.210
_refine_ls_hydrogen_treatment constr
_refine_ls_matrix_type full
_refine_ls_number_parameters 354
_refine_ls_number_reflns 7351
_refine_ls_number_restraints 0
_refine_ls_restrained_S_all 1.210
_refine_ls_R_factor_all 0.1059
_refine_ls_R_factor_gt 0.0785
_refine_ls_shift/su_max 0.000
_refine_ls_shift/su_mean 0.000
_refine_ls_structure_factor_coef Fsqd
_refine_ls_weighting_details 'w=1/[\s^2^(Fo^2^)+(0.1000P)^2^] where P=(Fo^2^+2Fc^2^)/3'
_refine_ls_weighting_scheme calc
_refine_ls_wR_factor_gt 0.2043
_refine_ls_wR_factor_ref 0.2212
_reflns_Friedel_coverage 0.000
_reflns_number_gt 5471
_reflns_number_total 7351
_reflns_threshold_expression 'I > 2\s(I)'
_cod_data_source_file c7nj02822a2.cif
_cod_data_source_block shelx
_cod_depositor_comments
;
The following automatic conversions were performed:

'_exptl_absorpt_correction_type' value 'Empirical' changed to
'empirical' according to
/home/data/users/saulius/crontab/automatic-downloads/rss-feeds/RSC/lib/dictionaries/cif_core.dic
dictionary named 'cif_core.dic' version 2.4.2 from 2011-04-26.

Automatic conversion script
Id: cif_fix_values 4973 2017-02-22 13:04:09Z antanas 
;
_cod_database_code 7056602
_shelx_space_group_comment
;
The symmetry employed for this shelxl refinement is uniquely defined
by the following loop, which should always be used as a source of
symmetry information in preference to the above space-group names.
They are only intended as comments.
;
_shelx_estimated_absorpt_t_min 0.617
_shelx_estimated_absorpt_t_max 0.878
_shelxl_version_number 2013-4

loop_
_space_group_symop_operation_xyz
'x, y, z'
'-x, -y, -z'

loop_
_atom_site_label
_atom_site_type_symbol
_atom_site_fract_x
_atom_site_fract_y
_atom_site_fract_z
_atom_site_U_iso_or_equiv
_atom_site_adp_type
_atom_site_occupancy
_atom_site_site_symmetry_order
_atom_site_calc_flag
_atom_site_refinement_flags_posn
_atom_site_refinement_flags_adp
C4 C 0.5748(8) 0.3021(7) 0.1811(3) 0.0200(14) Uani 1 1 d . .
C5 C 0.3212(11) 0.1599(10) 0.1987(4) 0.041(2) Uani 1 1 d . .
H5C H 0.3616 0.1173 0.2388 0.061 Uiso 1 1 calc R U
H5A H 0.2840 0.0897 0.1758 0.061 Uiso 1 1 calc R U
H5B H 0.2296 0.2232 0.2075 0.061 Uiso 1 1 calc R U
C6 C 0.4714(9) 0.2382(9) 0.0938(4) 0.0320(18) Uani 1 1 d . .
H6 H 0.4022 0.1988 0.0685 0.038 Uiso 1 1 calc R U
C7 C 0.6077(9) 0.3099(9) 0.0732(3) 0.0308(18) Uani 1 1 d . .
H7 H 0.6518 0.3312 0.0303 0.037 Uiso 1 1 calc R U
C9 C 0.8255(9) 0.4182(9) 0.1261(3) 0.0285(17) Uani 1 1 d . .
H9A H 0.9023 0.3584 0.1514 0.034 Uiso 1 1 calc R U
H9B H 0.8018 0.5005 0.1471 0.034 Uiso 1 1 calc R U
C10 C 0.9083(9) 0.4600(9) 0.0593(3) 0.0281(17) Uani 1 1 d . .
C11 C 1.0074(9) 0.3623(8) 0.0289(3) 0.0249(16) Uani 1 1 d . .
C12 C 1.0173(9) 0.2207(9) 0.0557(4) 0.0339(19) Uani 1 1 d . .
H12 H 0.9566 0.1916 0.0951 0.041 Uiso 1 1 calc R U
C13 C 1.1124(10) 0.1266(9) 0.0258(4) 0.0365(19) Uani 1 1 d . .
H13 H 1.1124 0.0335 0.0437 0.044 Uiso 1 1 calc R U
C14 C 1.2095(10) 0.1676(10) -0.0311(4) 0.039(2) Uani 1 1 d . .
H14 H 1.2785 0.1025 -0.0502 0.047 Uiso 1 1 calc R U
C15 C 1.2055(9) 0.3011(9) -0.0595(4) 0.0312(17) Uani 1 1 d . .
H15 H 1.2700 0.3262 -0.0983 0.037 Uiso 1 1 calc R U
C16 C 1.1040(9) 0.4042(8) -0.0308(3) 0.0255(15) Uani 1 1 d . .
C17 C 0.7034(10) -0.0206(8) 0.2717(4) 0.0322(17) Uani 1 1 d . .
H17 H 0.5876 -0.0484 0.2833 0.039 Uiso 1 1 calc R U
C18 C 0.7416(12) -0.0240(10) 0.2005(4) 0.041(2) Uani 1 1 d . .
H18B H 0.6686 0.0411 0.1769 0.062 Uiso 1 1 calc R U
H18C H 0.7252 -0.1156 0.1908 0.062 Uiso 1 1 calc R U
H18A H 0.8557 0.0004 0.1881 0.062 Uiso 1 1 calc R U
C19 C 0.8152(11) -0.1229(9) 0.3106(4) 0.040(2) Uani 1 1 d . .
H19C H 0.7876 -0.1196 0.3561 0.060 Uiso 1 1 calc R U
H19A H 0.9299 -0.0993 0.2993 0.060 Uiso 1 1 calc R U
H19B H 0.7991 -0.2148 0.3011 0.060 Uiso 1 1 calc R U
C20 C 0.8223(12) 0.4808(10) 0.3788(5) 0.048(2) Uani 1 1 d . .
H20B H 0.9127 0.4590 0.4060 0.071 Uiso 1 1 calc R U
H20C H 0.7254 0.5109 0.4042 0.071 Uiso 1 1 calc R U
H20A H 0.8542 0.5534 0.3444 0.071 Uiso 1 1 calc R U
C21 C 0.7221(9) 0.1147(8) 0.2953(3) 0.0258(15) Uani 1 1 d . .
C22 C 0.6213(9) 0.1530(8) 0.3480(3) 0.0244(15) Uani 1 1 d . .
H22 H 0.5174 0.1043 0.3621 0.029 Uiso 1 1 calc R U
C23 C 0.6573(9) 0.2689(8) 0.3780(3) 0.0298(17) Uani 1 1 d . .
H23 H 0.5738 0.3009 0.4103 0.036 Uiso 1 1 calc R U
C24 C 0.7835(9) 0.3570(8) 0.3511(4) 0.0310(17) Uani 1 1 d . .
C25 C 0.8764(9) 0.3235(8) 0.2937(4) 0.0301(17) Uani 1 1 d . .
H25 H 0.9501 0.3930 0.2689 0.036 Uiso 1 1 calc R U
C26 C 0.8506(9) 0.2049(8) 0.2673(3) 0.0284(16) Uani 1 1 d . .
H26 H 0.9065 0.1925 0.2247 0.034 Uiso 1 1 calc R U
N5 N 0.4538(7) 0.2344(7) 0.1595(3) 0.0253(13) Uani 1 1 d . .
N8 N 0.6706(7) 0.3461(7) 0.1261(3) 0.0258(13) Uani 1 1 d . .
Cl2 Cl 0.32510(19) 0.37266(19) 0.29719(8) 0.0234(4) Uani 1 1 d . .
Cl3 Cl 0.62365(19) 0.57538(17) 0.23912(7) 0.0213(4) Uani 1 1 d . .
Ru1 Ru 0.61940(6) 0.32747(6) 0.27283(2) 0.01940(18) Uani 1 1 d . .
C92 C 0.8292(11) 0.8292(9) 0.5580(4) 0.0378(19) Uani 1 1 d . .
H92 H 0.7745 0.7528 0.5866 0.045 Uiso 1 1 calc R U
Cl9G Cl 0.6815(3) 0.9232(3) 0.51200(11) 0.0489(6) Uani 1 1 d . .
Cl9H Cl 0.9844(4) 0.7627(3) 0.50778(15) 0.0765(10) Uani 1 1 d . .
Cl9I Cl 0.9131(4) 0.9380(3) 0.60489(15) 0.0738(10) Uani 1 1 d . .
C90 C 0.2622(10) 0.6562(10) 0.1668(4) 0.041(2) Uani 1 1 d . .
H90 H 0.3232 0.6186 0.2043 0.049 Uiso 1 1 calc R U
Cl9A Cl 0.0513(3) 0.6631(3) 0.19165(12) 0.0527(6) Uani 1 1 d . .
Cl9B Cl 0.3004(3) 0.5466(3) 0.10751(11) 0.0470(6) Uani 1 1 d . .
Cl9C Cl 0.3365(5) 0.8173(3) 0.1363(2) 0.0863(11) Uani 1 1 d . .
C91 C 0.3630(10) 0.6341(10) 0.3843(4) 0.038(2) Uani 1 1 d . .
H91 H 0.4382 0.5849 0.3550 0.046 Uiso 1 1 calc R U
Cl9D Cl 0.2753(4) 0.5157(3) 0.44541(12) 0.0643(8) Uani 1 1 d . .
Cl9E Cl 0.2097(4) 0.7228(4) 0.34092(15) 0.0764(10) Uani 1 1 d . .
Cl9F Cl 0.4780(4) 0.7484(3) 0.41800(14) 0.0601(7) Uani 1 1 d . .

loop_
_atom_site_aniso_label
_atom_site_aniso_U_11
_atom_site_aniso_U_22
_atom_site_aniso_U_33
_atom_site_aniso_U_23
_atom_site_aniso_U_13
_atom_site_aniso_U_12
C4 0.016(3) 0.025(4) 0.020(3) -0.003(3) -0.004(2) 0.004(3)
C5 0.035(4) 0.046(6) 0.043(5) -0.018(4) 0.008(3) -0.015(4)
C6 0.024(4) 0.040(5) 0.036(4) -0.019(4) -0.005(3) -0.004(3)
C7 0.025(4) 0.049(5) 0.021(3) -0.011(3) -0.004(3) -0.005(3)
C9 0.026(4) 0.034(5) 0.026(4) -0.002(3) -0.002(3) -0.011(3)
C10 0.029(4) 0.039(5) 0.018(3) -0.004(3) -0.006(3) -0.008(3)
C11 0.026(4) 0.028(4) 0.022(3) -0.002(3) -0.007(3) -0.008(3)
C12 0.027(4) 0.041(5) 0.033(4) 0.006(4) -0.011(3) -0.013(4)
C13 0.042(5) 0.036(5) 0.033(4) -0.002(4) -0.018(3) -0.006(4)
C14 0.034(4) 0.044(6) 0.046(5) -0.023(4) -0.017(3) 0.011(4)
C15 0.025(4) 0.041(5) 0.029(4) -0.011(3) -0.002(3) 0.001(3)
C16 0.023(3) 0.029(4) 0.026(4) -0.008(3) -0.001(3) -0.006(3)
C17 0.032(4) 0.026(4) 0.039(4) -0.005(3) -0.006(3) 0.006(3)
C18 0.054(5) 0.037(5) 0.034(4) -0.010(4) -0.014(4) 0.013(4)
C19 0.049(5) 0.028(5) 0.044(5) -0.004(4) -0.012(4) 0.006(4)
C20 0.060(6) 0.042(6) 0.047(5) -0.016(4) -0.029(4) 0.006(4)
C21 0.029(4) 0.027(4) 0.023(3) -0.004(3) -0.009(3) 0.008(3)
C22 0.027(4) 0.022(4) 0.023(3) 0.002(3) -0.004(3) 0.001(3)
C23 0.037(4) 0.031(5) 0.021(3) -0.003(3) -0.003(3) 0.005(3)
C24 0.033(4) 0.029(4) 0.032(4) -0.001(3) -0.019(3) 0.007(3)
C25 0.026(4) 0.026(4) 0.038(4) 0.006(3) -0.013(3) -0.005(3)
C26 0.023(4) 0.035(5) 0.026(4) -0.001(3) -0.004(3) 0.006(3)
N5 0.026(3) 0.028(4) 0.025(3) -0.009(3) -0.005(2) -0.005(3)
N8 0.024(3) 0.031(4) 0.023(3) -0.003(3) -0.004(2) 0.000(3)
Cl2 0.0189(8) 0.0270(10) 0.0241(8) -0.0051(7) 0.0009(6) 0.0023(7)
Cl3 0.0217(8) 0.0206(9) 0.0218(8) -0.0028(6) -0.0039(6) 0.0013(6)
Ru1 0.0192(3) 0.0216(3) 0.0174(3) -0.0028(2) -0.00229(18) 0.0012(2)
C92 0.041(5) 0.034(5) 0.037(4) -0.004(4) -0.002(3) 0.004(4)
Cl9G 0.0361(11) 0.0701(18) 0.0407(12) -0.0068(11) -0.0101(9) 0.0085(11)
Cl9H 0.0662(18) 0.070(2) 0.0746(19) 0.0216(15) 0.0267(14) 0.0309(15)
Cl9I 0.098(2) 0.0528(18) 0.0755(19) 0.0075(14) -0.0531(17) -0.0199(16)
C90 0.030(4) 0.047(6) 0.049(5) -0.013(4) -0.013(3) 0.011(4)
Cl9A 0.0349(11) 0.0755(19) 0.0528(13) -0.0251(13) -0.0141(9) 0.0151(11)
Cl9B 0.0492(13) 0.0547(15) 0.0392(11) -0.0145(10) -0.0113(9) 0.0164(11)
Cl9C 0.082(2) 0.0387(17) 0.137(3) 0.0062(18) -0.028(2) -0.0123(15)
C91 0.035(4) 0.042(5) 0.039(5) -0.011(4) -0.004(3) 0.001(4)
Cl9D 0.091(2) 0.0584(18) 0.0439(14) -0.0161(12) 0.0150(13) -0.0156(15)
Cl9E 0.082(2) 0.079(2) 0.076(2) -0.0297(17) -0.0384(16) 0.0432(17)
Cl9F 0.0642(16) 0.0562(18) 0.0658(16) -0.0235(13) -0.0094(12) -0.0108(13)

loop_
_atom_type_symbol
_atom_type_description
_atom_type_scat_dispersion_real
_atom_type_scat_dispersion_imag
_atom_type_scat_source
C C 0.0033 0.0016 'International Tables Vol C Tables 4.2.6.8 and 6.1.1.4'
H H 0.0000 0.0000 'International Tables Vol C Tables 4.2.6.8 and 6.1.1.4'
N N 0.0061 0.0033 'International Tables Vol C Tables 4.2.6.8 and 6.1.1.4'
O O 0.0106 0.0060 'International Tables Vol C Tables 4.2.6.8 and 6.1.1.4'
Cl Cl 0.1484 0.1585 'International Tables Vol C Tables 4.2.6.8 and 6.1.1.4'
Br Br -0.2901 2.4595 'International Tables Vol C Tables 4.2.6.8 and 6.1.1.4'
Ru Ru -1.2594 0.8363 'International Tables Vol C Tables 4.2.6.8 and 6.1.1.4'

loop_
_geom_angle_atom_site_label_1
_geom_angle_atom_site_label_2
_geom_angle_atom_site_label_3
_geom_angle
_geom_angle_site_symmetry_1
N5 C4 N8 102.8(5) .
N5 C4 Ru1 130.7(5) .
N8 C4 Ru1 126.5(5) .
N5 C5 H5C 109.5 .
N5 C5 H5A 109.5 .
H5C C5 H5A 109.5 .
N5 C5 H5B 109.5 .
H5C C5 H5B 109.5 .
H5A C5 H5B 109.5 .
C7 C6 N5 105.9(6) .
C7 C6 H6 127.1 .
N5 C6 H6 127.1 .
C6 C7 N8 107.4(6) .
C6 C7 H7 126.3 .
N8 C7 H7 126.3 .
N8 C9 C10 113.1(6) .
N8 C9 H9A 109.0 .
C10 C9 H9A 109.0 .
N8 C9 H9B 109.0 .
C10 C9 H9B 109.0 .
H9A C9 H9B 107.8 .
C16 C10 C11 120.9(6) 2_765
C16 C10 C9 119.7(7) 2_765
C11 C10 C9 119.2(7) .
C10 C11 C12 122.2(7) .
C10 C11 C16 120.0(7) .
C12 C11 C16 117.8(7) .
C13 C12 C11 121.9(7) .
C13 C12 H12 119.1 .
C11 C12 H12 119.1 .
C12 C13 C14 120.4(8) .
C12 C13 H13 119.8 .
C14 C13 H13 119.8 .
C15 C14 C13 120.7(8) .
C15 C14 H14 119.6 .
C13 C14 H14 119.6 .
C14 C15 C16 121.2(7) .
C14 C15 H15 119.4 .
C16 C15 H15 119.4 .
C10 C16 C11 119.0(7) 2_765
C10 C16 C15 122.9(7) 2_765
C11 C16 C15 118.0(7) .
C21 C17 C18 116.6(7) .
C21 C17 C19 105.4(6) .
C18 C17 C19 111.0(7) .
C21 C17 H17 107.8 .
C18 C17 H17 107.8 .
C19 C17 H17 107.8 .
C17 C18 H18B 109.5 .
C17 C18 H18C 109.5 .
H18B C18 H18C 109.5 .
C17 C18 H18A 109.5 .
H18B C18 H18A 109.5 .
H18C C18 H18A 109.5 .
C17 C19 H19C 109.5 .
C17 C19 H19A 109.5 .
H19C C19 H19A 109.5 .
C17 C19 H19B 109.5 .
H19C C19 H19B 109.5 .
H19A C19 H19B 109.5 .
C24 C20 H20B 109.5 .
C24 C20 H20C 109.5 .
H20B C20 H20C 109.5 .
C24 C20 H20A 109.5 .
H20B C20 H20A 109.5 .
H20C C20 H20A 109.5 .
C22 C21 C26 117.7(7) .
C22 C21 C17 121.3(7) .
C26 C21 C17 120.9(7) .
C22 C21 Ru1 69.3(4) .
C26 C21 Ru1 69.8(5) .
C17 C21 Ru1 135.9(5) .
C21 C22 C23 121.5(6) .
C21 C22 Ru1 73.5(4) .
C23 C22 Ru1 74.5(4) .
C21 C22 H22 119.1 .
C23 C22 H22 119.1 .
Ru1 C22 H22 119.1 .
C24 C23 C22 120.7(7) .
C24 C23 Ru1 72.5(4) .
C22 C23 Ru1 67.7(4) .
C24 C23 H23 118.6 .
C22 C23 H23 118.6 .
Ru1 C23 H23 118.6 .
C23 C24 C25 117.0(7) .
C23 C24 C20 122.9(8) .
C25 C24 C20 120.1(8) .
C23 C24 Ru1 71.5(4) .
C25 C24 Ru1 67.3(4) .
C20 C24 Ru1 131.8(6) .
C26 C25 C24 122.5(7) .
C26 C25 Ru1 72.1(4) .
C24 C25 Ru1 75.1(4) .
C26 C25 H25 118.5 .
C24 C25 H25 118.5 .
Ru1 C25 H25 118.5 .
C25 C26 C21 120.1(7) .
C25 C26 Ru1 70.6(5) .
C21 C26 Ru1 72.4(4) .
C25 C26 H26 119.4 .
C21 C26 H26 119.4 .
Ru1 C26 H26 119.4 .
C4 N5 C6 112.3(6) .
C4 N5 C5 126.4(6) .
C6 N5 C5 121.3(6) .
C4 N8 C7 111.6(6) .
C4 N8 C9 122.6(6) .
C7 N8 C9 125.7(6) .
C4 Ru1 C22 120.6(3) .
C4 Ru1 C25 116.9(3) .
C22 Ru1 C25 79.9(3) .
C4 Ru1 C26 91.9(3) .
C22 Ru1 C26 67.7(3) .
C25 Ru1 C26 37.3(3) .
C4 Ru1 C21 93.6(3) .
C22 Ru1 C21 37.3(3) .
C25 Ru1 C21 67.8(3) .
C26 Ru1 C21 37.8(3) .
C4 Ru1 C23 158.3(3) .
C22 Ru1 C23 37.7(3) .
C25 Ru1 C23 66.2(3) .
C26 Ru1 C23 78.8(3) .
C21 Ru1 C23 67.1(3) .
C4 Ru1 C24 154.3(3) .
C22 Ru1 C24 67.3(3) .
C25 Ru1 C24 37.7(3) .
C26 Ru1 C24 67.6(3) .
C21 Ru1 C24 79.9(3) .
C23 Ru1 C24 36.0(3) .
C4 Ru1 Cl2 89.44(19) .
C22 Ru1 Cl2 91.9(2) .
C25 Ru1 Cl2 153.1(2) .
C26 Ru1 Cl2 156.9(2) .
C21 Ru1 Cl2 119.05(19) .
C23 Ru1 Cl2 91.6(2) .
C24 Ru1 Cl2 115.6(2) .
C4 Ru1 Cl3 89.0(2) .
C22 Ru1 Cl3 150.2(2) .
C25 Ru1 Cl3 90.9(2) .
C26 Ru1 Cl3 119.5(2) .
C21 Ru1 Cl3 157.23(19) .
C23 Ru1 Cl3 112.7(2) .
C24 Ru1 Cl3 88.1(2) .
Cl2 Ru1 Cl3 83.57(6) .
Cl9H C92 Cl9I 110.3(5) .
Cl9H C92 Cl9G 109.9(5) .
Cl9I C92 Cl9G 109.0(5) .
Cl9H C92 H92 109.2 .
Cl9I C92 H92 109.2 .
Cl9G C92 H92 109.2 .
Cl9C C90 Cl9A 112.1(5) .
Cl9C C90 Cl9B 108.9(5) .
Cl9A C90 Cl9B 110.1(5) .
Cl9C C90 H90 108.6 .
Cl9A C90 H90 108.6 .
Cl9B C90 H90 108.6 .
Cl9D C91 Cl9E 110.4(5) .
Cl9D C91 Cl9F 108.9(5) .
Cl9E C91 Cl9F 110.6(5) .
Cl9D C91 H91 109.0 .
Cl9E C91 H91 109.0 .
Cl9F C91 H91 109.0 .

loop_
_geom_bond_atom_site_label_1
_geom_bond_atom_site_label_2
_geom_bond_distance
_geom_bond_site_symmetry_2
C4 N5 1.373(8) .
C4 N8 1.380(9) .
C4 Ru1 2.074(7) .
C5 N5 1.469(10) .
C5 H5C 0.9800 .
C5 H5A 0.9800 .
C5 H5B 0.9800 .
C6 C7 1.358(11) .
C6 N5 1.390(10) .
C6 H6 0.9500 .
C7 N8 1.381(9) .
C7 H7 0.9500 .
C9 N8 1.487(9) .
C9 C10 1.531(9) .
C9 H9A 0.9900 .
C9 H9B 0.9900 .
C10 C16 1.404(11) 2_765
C10 C11 1.426(11) .
C11 C12 1.445(11) .
C11 C16 1.456(10) .
C12 C13 1.379(13) .
C12 H12 0.9500 .
C13 C14 1.409(12) .
C13 H13 0.9500 .
C14 C15 1.379(13) .
C14 H14 0.9500 .
C15 C16 1.457(11) .
C15 H15 0.9500 .
C16 C10 1.404(11) 2_765
C17 C21 1.521(11) .
C17 C18 1.526(11) .
C17 C19 1.543(11) .
C17 H17 1.0000 .
C18 H18B 0.9800 .
C18 H18C 0.9800 .
C18 H18A 0.9800 .
C19 H19C 0.9800 .
C19 H19A 0.9800 .
C19 H19B 0.9800 .
C20 C24 1.498(12) .
C20 H20B 0.9800 .
C20 H20C 0.9800 .
C20 H20A 0.9800 .
C21 C22 1.419(10) .
C21 C26 1.446(11) .
C21 Ru1 2.246(8) .
C22 C23 1.449(11) .
C22 Ru1 2.191(7) .
C22 H22 1.0000 .
C23 C24 1.414(11) .
C23 Ru1 2.282(7) .
C23 H23 1.0000 .
C24 C25 1.451(12) .
C24 Ru1 2.295(7) .
C25 C26 1.409(12) .
C25 Ru1 2.191(7) .
C25 H25 1.0000 .
C26 Ru1 2.211(8) .
C26 H26 1.0000 .
Cl2 Ru1 2.457(2) .
Cl3 Ru1 2.470(2) .
C92 Cl9H 1.755(9) .
C92 Cl9I 1.773(9) .
C92 Cl9G 1.778(9) .
C92 H92 1.0000 .
C90 Cl9C 1.756(10) .
C90 Cl9A 1.763(9) .
C90 Cl9B 1.781(9) .
C90 H90 1.0000 .
C91 Cl9D 1.754(9) .
C91 Cl9E 1.759(9) .
C91 Cl9F 1.775(9) .
C91 H91 1.0000 .
